data_7204029
loop_
_publ_author_name
'Scott, Janet L.'
'Raston, Colin L.'

_publ_section_title
;
 Solvent-free synthesis of 3-carboxycoumarins
;
_journal_issue 5
_journal_name_full 'Green Chemistry'
_journal_page_first 245
_journal_paper_doi 10.1039/b006704k
_journal_volume 2
_journal_year 2000
_chemical_formula_moiety 'C11 H8 O5'
_chemical_formula_sum 'C11 H8 O5'
_chemical_formula_weight 220.17
_chemical_name_systematic
; 
8-methoxy,3-carboxy-coumarin
;
_space_group_IT_number 14
_symmetry_cell_setting monoclinic
_symmetry_space_group_name_Hall '-P 2ybc'
_symmetry_space_group_name_H-M 'P 1 21/c 1'
_atom_sites_solution_hydrogens geom
_atom_sites_solution_primary direct
_atom_sites_solution_secondary difmap
_audit_creation_method SHELXL-97
_cell_angle_alpha 90.00
_cell_angle_beta 99.909(2)
_cell_angle_gamma 90.00
_cell_formula_units_Z 4
_cell_length_a 5.1100(2)
_cell_length_b 19.5292(4)
_cell_length_c 9.4299(3)
_cell_measurement_temperature 123(2)
_cell_volume 927.01(5)
_computing_molecular_graphics 'ORTEP-3 for Windows v 1.05'
_computing_structure_refinement 'SHELXL-97 (Sheldrick, 1997)'
_computing_structure_solution 'SHELXS-97 (Sheldrick, 1990)'
_diffrn_ambient_temperature 123(2)
_diffrn_measured_fraction_theta_full 0.933
_diffrn_measured_fraction_theta_max 0.933
_diffrn_radiation_monochromator graphite
_diffrn_radiation_source 'fine-focus sealed tube'
_diffrn_radiation_type MoK\a
_diffrn_radiation_wavelength 0.71073
_diffrn_reflns_av_R_equivalents 0.0296
_diffrn_reflns_av_sigmaI/netI 0.0453
_diffrn_reflns_limit_h_max 6
_diffrn_reflns_limit_h_min 0
_diffrn_reflns_limit_k_max 23
_diffrn_reflns_limit_k_min -22
_diffrn_reflns_limit_l_max 11
_diffrn_reflns_limit_l_min -12
_diffrn_reflns_number 4155
_diffrn_reflns_theta_full 28.33
_diffrn_reflns_theta_max 28.33
_diffrn_reflns_theta_min 3.82
_exptl_absorpt_coefficient_mu 0.127
_exptl_absorpt_correction_T_max 0.9874
_exptl_absorpt_correction_T_min 0.9569
_exptl_crystal_colour 'very pale yellow '
_exptl_crystal_density_diffrn 1.578
_exptl_crystal_density_method 'not measured'
_exptl_crystal_description block
_exptl_crystal_F_000 456
_exptl_crystal_size_max 0.35
_exptl_crystal_size_mid 0.30
_exptl_crystal_size_min 0.10
_refine_diff_density_max 0.484
_refine_diff_density_min -0.275
_refine_diff_density_rms 0.058
_refine_ls_extinction_method none
_refine_ls_goodness_of_fit_ref 1.037
_refine_ls_hydrogen_treatment mixed
_refine_ls_matrix_type full
_refine_ls_number_parameters 146
_refine_ls_number_reflns 2151
_refine_ls_number_restraints 0
_refine_ls_restrained_S_all 1.037
_refine_ls_R_factor_all 0.0690
_refine_ls_R_factor_gt 0.0437
_refine_ls_shift/su_max 0.000
_refine_ls_shift/su_mean 0.000
_refine_ls_structure_factor_coef Fsqd
_refine_ls_weighting_details 'calc w=1/[\s^2^(Fo^2^)+(0.0546P)^2^+0.3692P] where P=(Fo^2^+2Fc^2^)/3'
_refine_ls_weighting_scheme calc
_refine_ls_wR_factor_gt 0.1040
_refine_ls_wR_factor_ref 0.1157
_reflns_number_gt 1583
_reflns_number_total 2151
_reflns_threshold_expression >2sigma(I)
_cod_data_source_file b006704k.txt
_cod_data_source_block compound4a
_cod_depositor_comments
;
The following automatic conversions were performed:

'_symmetry_cell_setting' tag value 'monclinic' was replaced with
'monoclinic' value.

Automatic conversion script
Id: cif_fix_values 1646 2011-03-28 12:23:43Z adriana 
;
_cod_original_sg_symbol_H-M P21/c
_cod_database_code 7204029

loop_
_symmetry_equiv_pos_as_xyz
'x, y, z'
'-x, y+1/2, -z+1/2'
'-x, -y, -z'
'x, -y-1/2, z-1/2'

loop_
_atom_site_label
_atom_site_type_symbol
_atom_site_fract_x
_atom_site_fract_y
_atom_site_fract_z
_atom_site_U_iso_or_equiv
_atom_site_adp_type
_atom_site_occupancy
_atom_site_symmetry_multiplicity
_atom_site_calc_flag
_atom_site_refinement_flags
_atom_site_disorder_assembly
_atom_site_disorder_group
O1 O 0.2382(2) 0.34577(6) 0.72946(11) 0.0165(3) Uani 1 1 d . . .
O4 O 0.7291(2) 0.44755(6) 0.47706(12) 0.0218(3) Uani 1 1 d . . .
O5 O 0.9663(2) 0.49162(6) 0.67781(12) 0.0215(3) Uani 1 1 d . . .
O2 O -0.0642(2) 0.28024(6) 0.88021(12) 0.0202(3) Uani 1 1 d . . .
C9 C 0.6016(3) 0.42166(8) 0.70294(17) 0.0138(3) Uani 1 1 d . . .
O3 O 0.3122(3) 0.36542(7) 0.51056(12) 0.0260(3) Uani 1 1 d . . .
C1 C 0.4875(3) 0.40027(8) 0.93932(17) 0.0144(3) Uani 1 1 d . . .
C4 C 0.1708(3) 0.33057(9) 1.10442(17) 0.0180(4) Uani 1 1 d . . .
H4 H 0.0653 0.3067 1.1620 0.022 Uiso 1 1 calc R . .
C3 C 0.1245(3) 0.32105(8) 0.95636(17) 0.0156(4) Uani 1 1 d . . .
C11 C 0.7751(3) 0.45563(8) 0.61231(17) 0.0148(3) Uani 1 1 d . . .
C8 C 0.6469(3) 0.43215(8) 0.84673(17) 0.0147(4) Uani 1 1 d . . .
H11 H 0.7883 0.4614 0.8877 0.018 Uiso 1 1 calc R . .
C6 C 0.5304(3) 0.40921(9) 1.08969(17) 0.0177(4) Uani 1 1 d . . .
H6 H 0.6677 0.4386 1.1352 0.021 Uiso 1 1 calc R . .
C2 C 0.2862(3) 0.35690(8) 0.87473(16) 0.0139(3) Uani 1 1 d . . .
C10 C 0.3824(3) 0.37751(8) 0.63589(17) 0.0162(4) Uani 1 1 d . . .
C5 C 0.3717(3) 0.37497(9) 1.17013(18) 0.0189(4) Uani 1 1 d . . .
H5 H 0.3984 0.3814 1.2714 0.023 Uiso 1 1 calc R . .
C7 C -0.2192(3) 0.23873(9) 0.96122(19) 0.0221(4) Uani 1 1 d . . .
H7A H -0.1017 0.2073 1.0234 0.033 Uiso 1 1 calc R . .
H7B H -0.3500 0.2124 0.8948 0.033 Uiso 1 1 calc R . .
H7C H -0.3115 0.2683 1.0206 0.033 Uiso 1 1 calc R . .

loop_
_atom_site_aniso_label
_atom_site_aniso_U_11
_atom_site_aniso_U_22
_atom_site_aniso_U_33
_atom_site_aniso_U_23
_atom_site_aniso_U_13
_atom_site_aniso_U_12
O1 0.0169(6) 0.0209(7) 0.0124(6) 0.0001(4) 0.0045(4) -0.0046(5)
O4 0.0215(7) 0.0311(7) 0.0140(6) 0.0013(5) 0.0065(5) -0.0047(5)
O5 0.0188(7) 0.0258(7) 0.0197(6) 0.0017(5) 0.0027(5) -0.0072(5)
O2 0.0187(6) 0.0231(7) 0.0199(6) 0.0019(5) 0.0064(5) -0.0072(5)
C9 0.0132(8) 0.0143(9) 0.0147(8) 0.0019(6) 0.0044(6) 0.0011(6)
O3 0.0258(7) 0.0396(8) 0.0134(6) -0.0025(5) 0.0055(5) -0.0127(6)
C1 0.0141(8) 0.0150(9) 0.0147(8) 0.0011(6) 0.0043(6) 0.0028(6)
C4 0.0174(9) 0.0210(9) 0.0177(8) 0.0047(6) 0.0086(6) 0.0024(7)
C3 0.0136(8) 0.0169(9) 0.0168(8) 0.0017(6) 0.0043(6) 0.0007(6)
C11 0.0138(8) 0.0156(9) 0.0156(8) 0.0015(6) 0.0041(6) 0.0006(6)
C8 0.0137(8) 0.0131(9) 0.0177(8) 0.0012(6) 0.0040(6) 0.0007(6)
C6 0.0193(9) 0.0180(9) 0.0156(8) -0.0005(6) 0.0025(6) 0.0010(6)
C2 0.0151(8) 0.0158(9) 0.0116(7) 0.0012(6) 0.0041(6) 0.0022(6)
C10 0.0151(8) 0.0196(9) 0.0148(8) 0.0017(6) 0.0050(6) -0.0001(6)
C5 0.0227(9) 0.0217(10) 0.0128(8) 0.0007(6) 0.0043(7) 0.0039(7)
C7 0.0185(9) 0.0207(9) 0.0286(9) 0.0071(7) 0.0084(7) -0.0037(7)

loop_
_atom_type_symbol
_atom_type_description
_atom_type_scat_dispersion_real
_atom_type_scat_dispersion_imag
_atom_type_scat_source
C C 0.0033 0.0016 'International Tables Vol C Tables 4.2.6.8 and 6.1.1.4'
H H 0.0000 0.0000 'International Tables Vol C Tables 4.2.6.8 and 6.1.1.4'
O O 0.0106 0.0060 'International Tables Vol C Tables 4.2.6.8 and 6.1.1.4'

loop_
_geom_angle_atom_site_label_1
_geom_angle_atom_site_label_2
_geom_angle_atom_site_label_3
_geom_angle
_geom_angle_site_symmetry_1
_geom_angle_site_symmetry_3
_geom_angle_publ_flag
C2 O1 C10 122.83(13) . . ?
C3 O2 C7 117.07(13) . . ?
C8 C9 C10 120.51(14) . . ?
C8 C9 C11 119.48(14) . . ?
C10 C9 C11 120.00(14) . . ?
C2 C1 C6 119.51(15) . . ?
C2 C1 C8 116.92(14) . . ?
C6 C1 C8 123.54(15) . . ?
C3 C4 C5 120.80(15) . . ?
O2 C3 C4 126.41(14) . . ?
O2 C3 C2 115.65(14) . . ?
C4 C3 C2 117.93(15) . . ?
O4 C11 O5 123.43(14) . . ?
O4 C11 C9 119.80(14) . . ?
O5 C11 C9 116.77(14) . . ?
C9 C8 C1 121.84(15) . . ?
C5 C6 C1 119.37(16) . . ?
O1 C2 C1 121.87(14) . . ?
O1 C2 C3 116.58(14) . . ?
C1 C2 C3 121.54(14) . . ?
O3 C10 O1 115.93(14) . . ?
O3 C10 C9 128.13(15) . . ?
O1 C10 C9 115.94(13) . . ?
C6 C5 C4 120.84(15) . . ?

loop_
_geom_bond_atom_site_label_1
_geom_bond_atom_site_label_2
_geom_bond_distance
_geom_bond_site_symmetry_2
_geom_bond_publ_flag
O1 C2 1.3670(18) . ?
O1 C10 1.3891(19) . ?
O4 C11 1.2664(19) . ?
O5 C11 1.2741(19) . ?
O2 C3 1.357(2) . ?
O2 C7 1.4409(19) . ?
C9 C8 1.351(2) . ?
C9 C10 1.468(2) . ?
C9 C11 1.489(2) . ?
O3 C10 1.1980(19) . ?
C1 C2 1.389(2) . ?
C1 C6 1.408(2) . ?
C1 C8 1.435(2) . ?
C4 C3 1.388(2) . ?
C4 C5 1.404(2) . ?
C3 C2 1.409(2) . ?
C6 C5 1.376(2) . ?
